data_7041013
loop_
_publ_author_name
'Itazaki, Masumi'
'Tsuchida, Noriko'
'Shigesato, Yuka'
'Takano, Keiko'
'Nakazawa, Hiroshi'

_publ_section_title
;
 R/X exchange reactions in cis-[M(R)2{P(X)(NMeCH2)2}2] (M = Pd, Pt), via a
 phosphenium intermediate.
;
_journal_issue 48
_journal_name_full 'Dalton transactions (Cambridge, England : 2003)'
_journal_page_first 19216
_journal_page_last 19220
_journal_paper_doi 10.1039/c6dt02314b
_journal_volume 45
_journal_year 2016
_chemical_formula_moiety 'C10 H26 Cl2 N4 P2 Pt'
_chemical_formula_sum 'C10 H26 Cl2 N4 P2 Pt'
_chemical_formula_weight 530.28
_space_group_IT_number 15
_symmetry_cell_setting monoclinic
_symmetry_Int_Tables_number 15
_symmetry_space_group_name_Hall '-C 2yc'
_symmetry_space_group_name_H-M 'C 1 2/c 1'
_audit_update_record
;
2014-12-26 deposited with the CCDC.
2016-10-18 downloaded from the CCDC.
;
_cell_angle_alpha 90.00
_cell_angle_beta 96.035(5)
_cell_angle_gamma 90.00
_cell_formula_units_Z 4
_cell_length_a 11.246(3)
_cell_length_b 9.1156(19)
_cell_length_c 17.511(4)
_cell_measurement_reflns_used 4101
_cell_measurement_temperature 200(2)
_cell_measurement_theta_max 27.4835
_cell_measurement_theta_min 4.3922
_cell_volume 1785.2(7)
_computing_cell_refinement CrystalClear
_computing_data_collection 'CrystalClear (Rigaku, 2001)'
_computing_molecular_graphics 'Ortep-3 for Windows (Farrugia, 1997)'
_computing_publication_material SHELXL97
_computing_structure_refinement 'SHELXL-97 (Sheldrick, 1997)'
_computing_structure_solution 'SIR97 (Altomare <i>et al.</i>,  1999)'
_diffrn_ambient_temperature 200(2)
_diffrn_detector_area_resol_mean 7.32
_diffrn_measured_fraction_theta_full 0.993
_diffrn_measured_fraction_theta_max 0.993
_diffrn_measurement_details
;
scan:
    Number of images: 360
               Slice: -80.0000 - 100.0000
         Image width: 0.5000
            Exp time: 5.0000
       Rotation axis: Phi
               Omega: 0.0000
                 Chi: 0.0000
                 Phi: 0.0000
                 XTD: 35.1115
              2theta: 9.7852
scan:
    Number of images: 100
               Slice: -30.0000 - 20.0000
         Image width: 0.5000
            Exp time: 5.0000
       Rotation axis: Omega
               Omega: 0.0000
                 Chi: 90.0000
                 Phi: 0.0000
                 XTD: 35.1115
              2theta: 9.7852
scan:
    Number of images: 100
               Slice: -30.0000 - 20.0000
         Image width: 0.5000
            Exp time: 5.0000
       Rotation axis: Omega
               Omega: 0.0000
                 Chi: 90.0000
                 Phi: 90.0000
                 XTD: 35.1115
              2theta: 9.7852
scan:
    Number of images: 100
               Slice: -30.0000 - 20.0000
         Image width: 0.5000
            Exp time: 5.0000
       Rotation axis: Omega
               Omega: 0.0000
                 Chi: 90.0000
                 Phi: 180.0000
                 XTD: 35.1115
              2theta: 9.7852

;
_diffrn_measurement_device 'Mercury CCD (2x2 bin mode)'
_diffrn_measurement_device_details 'AFC7: Eulerian 3-circle'
_diffrn_measurement_device_type 'Rigaku/MSC Mercury CCD'
_diffrn_measurement_method '\w or \f'
_diffrn_radiation_detector CCD
_diffrn_radiation_monochromator 'Graphite Monochromator'
_diffrn_radiation_source 'Rotating Anode'
_diffrn_radiation_type MoK\a
_diffrn_radiation_wavelength 0.71070
_diffrn_reflns_av_R_equivalents 0.0379
_diffrn_reflns_av_sigmaI/netI 0.0296
_diffrn_reflns_limit_h_max 12
_diffrn_reflns_limit_h_min -14
_diffrn_reflns_limit_k_max 11
_diffrn_reflns_limit_k_min -11
_diffrn_reflns_limit_l_max 22
_diffrn_reflns_limit_l_min -17
_diffrn_reflns_number 8531
_diffrn_reflns_theta_full 27.48
_diffrn_reflns_theta_max 27.48
_diffrn_reflns_theta_min 4.39
_diffrn_source_current 150.0000
_diffrn_source_power 7.5000
_diffrn_source_voltage 50.0000
_exptl_absorpt_coefficient_mu 8.332
_exptl_absorpt_correction_T_max 0.6808
_exptl_absorpt_correction_T_min 0.2298
_exptl_absorpt_correction_type multi-scan
_exptl_absorpt_process_details '(Jacobson, 1998)'
_exptl_crystal_colour Colorless
_exptl_crystal_density_diffrn 1.973
_exptl_crystal_density_method 'not measured'
_exptl_crystal_description Prism
_exptl_crystal_F_000 1024
_exptl_crystal_preparation 'mounted on the CryoLoop with Palaton oil and placed in N2 stream at 200(2) K'
_exptl_crystal_size_max 0.25
_exptl_crystal_size_mid 0.10
_exptl_crystal_size_min 0.05
_refine_diff_density_max 0.598
_refine_diff_density_min -1.027
_refine_diff_density_rms 0.130
_refine_ls_extinction_method none
_refine_ls_goodness_of_fit_ref 1.169
_refine_ls_hydrogen_treatment constr
_refine_ls_matrix_type full
_refine_ls_number_parameters 90
_refine_ls_number_reflns 2044
_refine_ls_number_restraints 0
_refine_ls_restrained_S_all 1.169
_refine_ls_R_factor_all 0.0301
_refine_ls_R_factor_gt 0.0283
_refine_ls_shift/su_max 0.000
_refine_ls_shift/su_mean 0.000
_refine_ls_structure_factor_coef Fsqd
_refine_ls_weighting_details 'calc w=1/[\s^2^(Fo^2^)+(0.0169P)^2^+9.5560P] where P=(Fo^2^+2Fc^2^)/3'
_refine_ls_weighting_scheme calc
_refine_ls_wR_factor_gt 0.0580
_refine_ls_wR_factor_ref 0.0586
_reflns_number_gt 1973
_reflns_number_total 2044
_reflns_threshold_expression >2sigma(I)
_cod_data_source_file c6dt02314b2.cif
_cod_data_source_block SSY-357
_cod_depositor_comments
;
The following automatic conversions were performed:

'_exptl_absorpt_correction_type' value 'Multi-scan' changed to
'multi-scan' according to
/usr/data/users/saulius/crontab/automatic-downloads/rss-feeds/RSC/lib/dictionaries/cif_core.dic
dictionary named 'cif_core.dic' version 2.4.2 from 2011-04-26.

Automatic conversion script
Id: cif_fix_values 4268 2015-11-12 08:31:59Z antanas 

 Adding full bibliography for 7041008--7041013.cif.
;
_cod_original_sg_symbol_H-M C2/c
_cod_database_code 7041013

loop_
_symmetry_equiv_pos_as_xyz
'x, y, z'
'-x, y, -z+1/2'
'x+1/2, y+1/2, z'
'-x+1/2, y+1/2, -z+1/2'
'-x, -y, -z'
'x, -y, z-1/2'
'-x+1/2, -y+1/2, -z'
'x+1/2, -y+1/2, z-1/2'

loop_
_atom_site_label
_atom_site_type_symbol
_atom_site_fract_x
_atom_site_fract_y
_atom_site_fract_z
_atom_site_U_iso_or_equiv
_atom_site_adp_type
_atom_site_occupancy
_atom_site_symmetry_multiplicity
_atom_site_calc_flag
_atom_site_refinement_flags
Pt1 Pt 0.5000 0.51045(2) 0.2500 0.02079(8) Uani 1 2 d S
C1 C 0.5516(4) 0.6841(4) 0.3281(3) 0.0298(9) Uani 1 1 d .
H1A H 0.6124 0.7447 0.3072 0.045 Uiso 1 1 calc R
H1B H 0.5844 0.6427 0.3775 0.045 Uiso 1 1 calc R
H1C H 0.4816 0.7445 0.3354 0.045 Uiso 1 1 calc R
P1 P 0.56271(9) 0.34712(11) 0.34133(6) 0.0200(2) Uani 1 1 d .
N1 N 0.4850(3) 0.3195(4) 0.4140(2) 0.0269(8) Uani 1 1 d .
C2 C 0.4958(4) 0.1708(5) 0.4446(3) 0.0329(10) Uani 1 1 d .
H2A H 0.4175 0.1202 0.4376 0.039 Uiso 1 1 calc R
H2B H 0.5238 0.1730 0.5002 0.039 Uiso 1 1 calc R
C3 C 0.5858(5) 0.0920(5) 0.4006(3) 0.0369(11) Uani 1 1 d .
H3A H 0.6663 0.0945 0.4296 0.044 Uiso 1 1 calc R
H3B H 0.5622 -0.0116 0.3915 0.044 Uiso 1 1 calc R
N2 N 0.5861(3) 0.1706(4) 0.3276(2) 0.0250(7) Uani 1 1 d .
C4 C 0.3868(5) 0.4098(6) 0.4340(3) 0.0392(11) Uani 1 1 d .
H4A H 0.3108 0.3610 0.4173 0.059 Uiso 1 1 calc R
H4B H 0.3894 0.5052 0.4083 0.059 Uiso 1 1 calc R
H4C H 0.3938 0.4243 0.4897 0.059 Uiso 1 1 calc R
C5 C 0.6727(5) 0.1204(6) 0.2767(3) 0.0391(11) Uani 1 1 d .
H5A H 0.7533 0.1235 0.3041 0.059 Uiso 1 1 calc R
H5B H 0.6694 0.1843 0.2315 0.059 Uiso 1 1 calc R
H5C H 0.6537 0.0195 0.2603 0.059 Uiso 1 1 calc R
Cl1 Cl 0.73745(11) 0.40978(15) 0.39422(7) 0.0415(3) Uani 1 1 d .

loop_
_atom_site_aniso_label
_atom_site_aniso_U_11
_atom_site_aniso_U_22
_atom_site_aniso_U_33
_atom_site_aniso_U_23
_atom_site_aniso_U_13
_atom_site_aniso_U_12
Pt1 0.02696(12) 0.01862(11) 0.01676(12) 0.000 0.00210(8) 0.000
C1 0.043(3) 0.0184(18) 0.028(2) -0.0086(16) 0.0064(19) -0.0068(19)
P1 0.0221(5) 0.0216(5) 0.0161(5) 0.0003(3) 0.0004(4) -0.0004(4)
N1 0.0293(19) 0.0305(18) 0.0220(19) 0.0034(14) 0.0075(14) 0.0073(16)
C2 0.039(3) 0.035(2) 0.025(2) 0.0092(18) 0.0056(19) -0.003(2)
C3 0.048(3) 0.030(2) 0.033(3) 0.0079(19) 0.005(2) 0.010(2)
N2 0.0285(18) 0.0239(16) 0.0224(19) -0.0003(13) 0.0018(14) 0.0062(15)
C4 0.039(3) 0.046(3) 0.035(3) 0.001(2) 0.015(2) 0.009(2)
C5 0.040(3) 0.045(3) 0.033(3) -0.001(2) 0.008(2) 0.019(2)
Cl1 0.0308(6) 0.0541(7) 0.0373(7) 0.0010(5) -0.0071(5) -0.0103(5)

loop_
_atom_type_symbol
_atom_type_description
_atom_type_scat_dispersion_real
_atom_type_scat_dispersion_imag
_atom_type_scat_source
C C 0.0033 0.0016 'International Tables Vol C Tables 4.2.6.8 and 6.1.1.4'
H H 0.0000 0.0000 'International Tables Vol C Tables 4.2.6.8 and 6.1.1.4'
N N 0.0061 0.0033 'International Tables Vol C Tables 4.2.6.8 and 6.1.1.4'
P P 0.1023 0.0942 'International Tables Vol C Tables 4.2.6.8 and 6.1.1.4'
Cl Cl 0.1484 0.1585 'International Tables Vol C Tables 4.2.6.8 and 6.1.1.4'
Pt Pt -1.7033 8.3905 'International Tables Vol C Tables 4.2.6.8 and 6.1.1.4'

loop_
_geom_angle_atom_site_label_1
_geom_angle_atom_site_label_2
_geom_angle_atom_site_label_3
_geom_angle
_geom_angle_site_symmetry_1
_geom_angle_site_symmetry_3
C1 Pt1 C1 84.1(3) 2_655 .
C1 Pt1 P1 173.61(13) 2_655 .
C1 Pt1 P1 89.51(13) . .
C1 Pt1 P1 89.51(13) 2_655 2_655
C1 Pt1 P1 173.61(13) . 2_655
P1 Pt1 P1 96.86(5) . 2_655
Pt1 C1 H1A 109.5 . .
Pt1 C1 H1B 109.5 . .
H1A C1 H1B 109.5 . .
Pt1 C1 H1C 109.5 . .
H1A C1 H1C 109.5 . .
H1B C1 H1C 109.5 . .
N1 P1 N2 93.99(18) . .
N1 P1 Cl1 104.07(14) . .
N2 P1 Cl1 99.72(14) . .
N1 P1 Pt1 120.18(13) . .
N2 P1 Pt1 125.81(13) . .
Cl1 P1 Pt1 109.50(6) . .
C4 N1 C2 118.4(4) . .
C4 N1 P1 125.6(3) . .
C2 N1 P1 113.5(3) . .
N1 C2 C3 106.7(3) . .
N1 C2 H2A 110.4 . .
C3 C2 H2A 110.4 . .
N1 C2 H2B 110.4 . .
C3 C2 H2B 110.4 . .
H2A C2 H2B 108.6 . .
N2 C3 C2 106.0(4) . .
N2 C3 H3A 110.5 . .
C2 C3 H3A 110.5 . .
N2 C3 H3B 110.5 . .
C2 C3 H3B 110.5 . .
H3A C3 H3B 108.7 . .
C5 N2 C3 116.2(4) . .
C5 N2 P1 121.4(3) . .
C3 N2 P1 109.5(3) . .
N1 C4 H4A 109.5 . .
N1 C4 H4B 109.5 . .
H4A C4 H4B 109.5 . .
N1 C4 H4C 109.5 . .
H4A C4 H4C 109.5 . .
H4B C4 H4C 109.5 . .
N2 C5 H5A 109.5 . .
N2 C5 H5B 109.5 . .
H5A C5 H5B 109.5 . .
N2 C5 H5C 109.5 . .
H5A C5 H5C 109.5 . .
H5B C5 H5C 109.5 . .

loop_
_geom_bond_atom_site_label_1
_geom_bond_atom_site_label_2
_geom_bond_distance
_geom_bond_site_symmetry_2
Pt1 C1 2.132(4) 2_655
Pt1 C1 2.132(4) .
Pt1 P1 2.2438(11) .
Pt1 P1 2.2438(11) 2_655
C1 H1A 0.9800 .
C1 H1B 0.9800 .
C1 H1C 0.9800 .
P1 N1 1.637(4) .
P1 N2 1.652(3) .
P1 Cl1 2.1595(16) .
N1 C4 1.450(6) .
N1 C2 1.458(5) .
C2 C3 1.517(7) .
C2 H2A 0.9900 .
C2 H2B 0.9900 .
C3 N2 1.466(6) .
C3 H3A 0.9900 .
C3 H3B 0.9900 .
N2 C5 1.462(5) .
C4 H4A 0.9800 .
C4 H4B 0.9800 .
C4 H4C 0.9800 .
C5 H5A 0.9800 .
C5 H5B 0.9800 .
C5 H5C 0.9800 .

loop_
_geom_torsion_atom_site_label_1
_geom_torsion_atom_site_label_2
_geom_torsion_atom_site_label_3
_geom_torsion_atom_site_label_4
_geom_torsion
_geom_torsion_site_symmetry_1
C1 Pt1 P1 N1 79.2(12) 2_655
C1 Pt1 P1 N1 73.3(2) .
P1 Pt1 P1 N1 -106.14(17) 2_655
C1 Pt1 P1 N2 -159.6(12) 2_655
C1 Pt1 P1 N2 -165.5(2) .
P1 Pt1 P1 N2 15.12(16) 2_655
C1 Pt1 P1 Cl1 -41.1(12) 2_655
C1 Pt1 P1 Cl1 -47.03(14) .
P1 Pt1 P1 Cl1 133.57(7) 2_655
N2 P1 N1 C4 -147.6(4) .
Cl1 P1 N1 C4 111.4(4) .
Pt1 P1 N1 C4 -11.6(5) .
N2 P1 N1 C2 14.0(3) .
Cl1 P1 N1 C2 -87.1(3) .
Pt1 P1 N1 C2 150.0(3) .
C4 N1 C2 C3 167.1(4) .
P1 N1 C2 C3 4.1(5) .
N1 C2 C3 N2 -23.2(5) .
C2 C3 N2 C5 176.0(4) .
C2 C3 N2 P1 34.0(5) .
N1 P1 N2 C5 -168.3(4) .
Cl1 P1 N2 C5 -63.2(4) .
Pt1 P1 N2 C5 59.5(4) .
N1 P1 N2 C3 -28.5(3) .
Cl1 P1 N2 C3 76.5(3) .
Pt1 P1 N2 C3 -160.7(3) .
